data_4323673
loop_
_publ_author_name
'Frederik W. M. Vanhelmont'
'Hans U. G\"udel'

_publ_section_title
;
 Synthesis, Crystal Structure, High-Resolution Optical Spectroscopy, and
 Extended H\"uckel Calculations for [Re(CO)4(thpy)] (thpy-=
 2-(2-Thienyl)pyridinate). Comparison with Related Cyclometalated
 Complexes
;
_journal_name_full 'Inorganic Chemistry'
_journal_page_first 5512
_journal_page_last 5517
_journal_paper_doi 10.1021/ic970415u
_journal_volume 36
_journal_year 1997
_chemical_compound_source
;
Give summary of chemical and crystal preparation
in sufficent detail to reproduce experiment
;
_chemical_formula_moiety 'C4 O4 Re 1+, C9 H6 N S 1-'
_chemical_formula_sum 'C13 H6 N O4 Re S'
_chemical_formula_weight 458.45
_chemical_name_systematic
; 
2-(2-thienyl)pyridine)-tetracarbonyl-rhenium(I)
;
_space_group_IT_number 14
_symmetry_cell_setting monoclinic
_symmetry_space_group_name_Hall '-P 2ybc'
_symmetry_space_group_name_H-M 'P 1 21/c 1'
_atom_sites_solution_hydrogens geom
_atom_sites_solution_primary direct
_atom_sites_solution_secondary difmap
_audit_creation_method SHELXL
_cell_angle_alpha 90.00
_cell_angle_beta 110.33(4)
_cell_angle_gamma 90.00
_cell_formula_units_Z 4
_cell_length_a 10.64(7)
_cell_length_b 11.70(13)
_cell_length_c 12.23(6)
_cell_measurement_reflns_used 21
_cell_measurement_temperature 293(2)
_cell_measurement_theta_max 27.97
_cell_measurement_theta_min 2.04
_cell_volume 1428(2)
_computing_cell_refinement 'CAD4 Software (Enraf-Nonius, 1989)'
_computing_data_collection 'CAD4 Software (Enraf-Nonius, 1989)'
_computing_data_reduction 'SHELXTL PC^TM^ (Sheldrick, 1990)'
_computing_structure_refinement 'SHELXL-93 (Sheldrick, 1993)'
_computing_structure_solution 'SHELXS-86 (Sheldrick, 1990)'
_diffrn_ambient_temperature 293(2)
_diffrn_measurement_device 'Enraf-Nonius CAD-4'
_diffrn_measurement_method '\w/2\q scans'
_diffrn_radiation_monochromator graphite
_diffrn_radiation_source 'fine-focus sealed tube'
_diffrn_radiation_type MoK\a
_diffrn_radiation_wavelength 0.71069
_diffrn_reflns_av_R_equivalents 0.0280
_diffrn_reflns_av_sigmaI/netI 0.0406
_diffrn_reflns_limit_h_max 13
_diffrn_reflns_limit_h_min -14
_diffrn_reflns_limit_k_max 15
_diffrn_reflns_limit_k_min -1
_diffrn_reflns_limit_l_max 16
_diffrn_reflns_limit_l_min -1
_diffrn_reflns_number 4265
_diffrn_reflns_theta_max 27.97
_diffrn_reflns_theta_min 2.04
_diffrn_standards_decay_% 0.0
_diffrn_standards_interval_time 120
_diffrn_standards_number 3
_exptl_absorpt_coefficient_mu 8.664
_exptl_absorpt_correction_T_max 0.9995
_exptl_absorpt_correction_T_min 0.6991
_exptl_absorpt_correction_type psi-scan
_exptl_crystal_colour orange
_exptl_crystal_density_diffrn 2.132
_exptl_crystal_density_method 'not measured'
_exptl_crystal_F_000 856
_exptl_crystal_size_max 0.6
_exptl_crystal_size_mid 0.5
_exptl_crystal_size_min 0.4
_refine_diff_density_max 0.897
_refine_diff_density_min -0.952
_refine_ls_extinction_coef 0.0067(2)
_refine_ls_extinction_expression Fc^*^=kFc[1+0.001xFc^2^\l^3^/sin(2\q)]^-1/4^
_refine_ls_extinction_method SHELXL
_refine_ls_goodness_of_fit_all 1.023
_refine_ls_goodness_of_fit_obs 1.062
_refine_ls_hydrogen_treatment constr
_refine_ls_matrix_type full
_refine_ls_number_parameters 183
_refine_ls_number_reflns 3429
_refine_ls_number_restraints 0
_refine_ls_restrained_S_all 1.023
_refine_ls_restrained_S_obs 1.062
_refine_ls_R_factor_all 0.0600
_refine_ls_R_factor_obs 0.0260
_refine_ls_shift/esd_max 0.001
_refine_ls_shift/esd_mean 0.000
_refine_ls_structure_factor_coef Fsqd
_refine_ls_weighting_details 'w=1/[\s^2^(Fo^2^)+(0.0225P)^2^+1.7346P] where P=(Fo^2^+2Fc^2^)/3'
_refine_ls_weighting_scheme calc
_refine_ls_wR_factor_all 0.0611
_refine_ls_wR_factor_obs 0.0534
_reflns_number_observed 2489
_reflns_number_total 3429
_reflns_observed_criterion >2sigma(I)
_cod_data_source_file ic970415u.cif
_cod_data_source_block rhen.acta
_cod_depositor_comments
;
The following automatic conversions were performed:

'_refine_ls_weighting_scheme' value 'calc
w=1/[\s^2^(Fo^2^)+(0.0225P)^2^+1.7346P] where P=(Fo^2^+2Fc^2^)/3' was
changed to 'calc'. New tag '_refine_ls_weighting_details' was
created. The value of the new tag was set to
'w=1/[\s^2^(Fo^2^)+(0.0225P)^2^+1.7346P] where P=(Fo^2^+2Fc^2^)/3'.

Automatic conversion script
Id: cif_fix_values 3143 2015-03-26 13:38:13Z robertas 
;
_cod_original_cell_volume 1430(20)
_cod_database_code 4323673

loop_
_symmetry_equiv_pos_as_xyz
'x, y, z'
'-x, y+1/2, -z+1/2'
'-x, -y, -z'
'x, -y-1/2, z-1/2'

loop_
_atom_site_aniso_label
_atom_site_aniso_U_11
_atom_site_aniso_U_22
_atom_site_aniso_U_33
_atom_site_aniso_U_23
_atom_site_aniso_U_13
_atom_site_aniso_U_12
Re1 0.03208(11) 0.04844(13) 0.03840(11) 0.00118(11) 0.01141(7) 0.00552(11)
N 0.035(2) 0.036(2) 0.038(2) 0.001(2) 0.012(2) 0.002(2)
S 0.0374(6) 0.0503(8) 0.0531(7) 0.0013(6) 0.0115(6) -0.0020(6)
C1 0.038(2) 0.032(2) 0.035(2) 0.006(2) 0.013(2) 0.005(2)
C2 0.042(3) 0.042(3) 0.051(3) 0.002(2) 0.018(2) 0.006(2)
C3 0.063(4) 0.058(4) 0.060(4) 0.000(3) 0.029(3) 0.019(3)
C4 0.071(4) 0.052(3) 0.054(3) -0.014(3) 0.022(3) 0.002(3)
C5 0.048(3) 0.043(3) 0.049(3) -0.004(2) 0.012(2) 0.001(2)
C6 0.033(2) 0.033(2) 0.039(2) 0.008(2) 0.013(2) 0.004(2)
C7 0.038(2) 0.039(2) 0.039(2) 0.003(2) 0.014(2) 0.006(2)
C8 0.045(3) 0.043(3) 0.046(3) -0.008(2) 0.013(2) 0.000(2)
C9 0.049(3) 0.049(3) 0.058(3) -0.012(3) 0.006(3) -0.008(3)
C1' 0.043(3) 0.081(4) 0.053(3) 0.006(3) 0.011(3) -0.002(3)
O1' 0.051(3) 0.147(5) 0.077(3) 0.007(3) -0.005(3) -0.020(3)
C2' 0.046(3) 0.065(4) 0.049(3) 0.010(3) 0.014(3) 0.016(3)
O2' 0.088(3) 0.092(4) 0.074(3) 0.005(3) 0.043(3) 0.042(3)
C3' 0.058(3) 0.057(3) 0.047(3) 0.001(3) 0.015(3) 0.016(3)
O3' 0.130(5) 0.069(3) 0.078(3) 0.025(3) 0.041(3) 0.008(3)
C4' 0.042(3) 0.059(3) 0.049(3) 0.002(3) 0.023(2) 0.005(3)
O4' 0.063(3) 0.070(3) 0.091(3) 0.019(3) 0.043(3) 0.012(2)

loop_
_atom_site_label
_atom_site_type_symbol
_atom_site_fract_x
_atom_site_fract_y
_atom_site_fract_z
_atom_site_U_iso_or_equiv
_atom_site_thermal_displace_type
_atom_site_occupancy
_atom_site_calc_flag
_atom_site_refinement_flags
_atom_site_disorder_group
Re1 Re 0.14364(2) 0.16279(2) 0.34309(2) 0.03986(8) Uani 1 d . .
N N 0.2723(4) 0.0605(3) 0.2718(3) 0.0364(8) Uani 1 d . .
S S 0.60339(13) 0.18291(12) 0.51532(12) 0.0480(3) Uani 1 d . .
C1 C 0.4075(5) 0.0690(4) 0.3300(4) 0.0353(10) Uani 1 d . .
C2 C 0.4959(5) 0.0070(4) 0.2925(4) 0.0447(11) Uani 1 d . .
H2 H 0.5877(5) 0.0139(4) 0.3313(4) 0.065(7) Uiso 1 calc R .
C3 C 0.4483(6) -0.0644(5) 0.1986(5) 0.0586(15) Uani 1 d . .
H3 H 0.5071(6) -0.1066(5) 0.1735(5) 0.065(7) Uiso 1 calc R .
C4 C 0.3117(6) -0.0730(5) 0.1415(5) 0.0589(15) Uani 1 d . .
H4 H 0.2773(6) -0.1214(5) 0.0778(5) 0.065(7) Uiso 1 calc R .
C5 C 0.2281(5) -0.0097(5) 0.1797(4) 0.0481(12) Uani 1 d . .
H5 H 0.1363(5) -0.0154(5) 0.1403(4) 0.065(7) Uiso 1 calc R .
C6 C 0.4416(4) 0.1467(4) 0.4270(4) 0.0348(10) Uani 1 d . .
C7 C 0.3445(5) 0.2015(4) 0.4573(4) 0.0387(11) Uani 1 d . .
C8 C 0.4063(5) 0.2771(4) 0.5553(4) 0.0452(12) Uani 1 d . .
H8 H 0.3581(5) 0.3225(4) 0.5892(4) 0.065(7) Uiso 1 calc R .
C9 C 0.5427(6) 0.2742(5) 0.5923(5) 0.0557(14) Uani 1 d . .
H9 H 0.5972(6) 0.3182(5) 0.6538(5) 0.065(7) Uiso 1 calc R .
C1' C -0.0286(6) 0.1209(6) 0.2267(5) 0.060(2) Uani 1 d . .
O1' O -0.1306(5) 0.0976(6) 0.1599(4) 0.099(2) Uani 1 d . .
C2' C 0.0598(6) 0.2559(5) 0.4260(5) 0.0538(14) Uani 1 d . .
O2' O 0.0140(5) 0.3142(4) 0.4788(4) 0.0810(15) Uani 1 d . .
C3' C 0.1632(6) 0.2967(5) 0.2509(5) 0.0548(14) Uani 1 d . .
O3' O 0.1770(6) 0.3743(4) 0.1998(5) 0.091(2) Uani 1 d . .
C4' C 0.1366(5) 0.0299(5) 0.4419(5) 0.0481(13) Uani 1 d . .
O4' O 0.1327(4) -0.0456(4) 0.4990(4) 0.0701(12) Uani 1 d . .

loop_
_atom_type_symbol
_atom_type_description
_atom_type_scat_dispersion_real
_atom_type_scat_dispersion_imag
_atom_type_scat_source
Re Re -1.0185 7.2310 'International Tables Vol C Tables 4.2.6.8 and 6.1.1.4'
S S 0.1246 0.1234 'International Tables Vol C Tables 4.2.6.8 and 6.1.1.4'
O O 0.0106 0.0060 'International Tables Vol C Tables 4.2.6.8 and 6.1.1.4'
N N 0.0061 0.0033 'International Tables Vol C Tables 4.2.6.8 and 6.1.1.4'
C C 0.0033 0.0016 'International Tables Vol C Tables 4.2.6.8 and 6.1.1.4'
H H 0.0000 0.0000 'International Tables Vol C Tables 4.2.6.8 and 6.1.1.4'

loop_
_geom_angle_atom_site_label_1
_geom_angle_atom_site_label_2
_geom_angle_atom_site_label_3
_geom_angle
_geom_angle_site_symmetry_1
_geom_angle_site_symmetry_3
_geom_angle_publ_flag
C2' Re1 C1' 92.1(5) . . yes
C2' Re1 C3' 90.7(7) . . yes
C1' Re1 C3' 92.4(5) . . yes
C2' Re1 C4' 90.0(7) . . yes
C1' Re1 C4' 91.3(5) . . yes
C3' Re1 C4' 176.3(2) . . yes
C2' Re1 C7 94.4(5) . . yes
C1' Re1 C7 173.2(2) . . yes
C3' Re1 C7 85.8(4) . . yes
C4' Re1 C7 90.5(4) . . yes
C2' Re1 N 170.4(2) . . yes
C1' Re1 N 97.4(5) . . yes
C3' Re1 N 90.1(6) . . yes
C4' Re1 N 88.6(6) . . yes
C7 Re1 N 76.1(5) . . yes
C5 N C1 118.7(5) . . yes
C5 N Re1 125.3(5) . . yes
C1 N Re1 116.0(5) . . yes
C9 S C6 90.7(5) . . yes
N C1 C2 120.1(6) . . yes
N C1 C6 113.2(5) . . yes
C2 C1 C6 126.7(6) . . yes
C3 C2 C1 120.1(7) . . yes
C3 C2 H2 120.0(5) . . yes
C1 C2 H2 120.0(5) . . yes
C2 C3 C4 119.2(6) . . yes
C2 C3 H3 120.4(6) . . yes
C4 C3 H3 120.4(5) . . yes
C5 C4 C3 119.1(7) . . yes
C5 C4 H4 120.5(6) . . yes
C3 C4 H4 120.5(5) . . yes
N C5 C4 122.8(7) . . yes
N C5 H5 118.6(4) . . yes
C4 C5 H5 118.6(5) . . yes
C7 C6 C1 121.4(6) . . yes
C7 C6 S 113.3(6) . . yes
C1 C6 S 125.4(5) . . yes
C6 C7 C8 109.9(6) . . yes
C6 C7 Re1 113.4(6) . . yes
C8 C7 Re1 136.6(4) . . yes
C9 C8 C7 112.6(6) . . yes
C9 C8 H8 123.7(5) . . yes
C7 C8 H8 123.7(5) . . yes
C8 C9 S 113.5(5) . . yes
C8 C9 H9 123.3(5) . . yes
S C9 H9 123.3(5) . . yes
O1' C1' Re1 178.6(6) . . yes
O2' C2' Re1 177.2(6) . . yes
O3' C3' Re1 178.5(6) . . yes
O4' C4' Re1 179.5(5) . . yes

loop_
_geom_bond_atom_site_label_1
_geom_bond_atom_site_label_2
_geom_bond_distance
_geom_bond_site_symmetry_2
_geom_bond_publ_flag
Re1 C2' 1.907(11) . yes
Re1 C1' 1.954(14) . yes
Re1 C3' 1.98(2) . yes
Re1 C4' 1.99(2) . yes
Re1 C7 2.16(2) . yes
Re1 N 2.213(12) . yes
N C5 1.340(10) . yes
N C1 1.370(11) . yes
S C9 1.693(11) . yes
S C6 1.738(13) . yes
C1 C2 1.386(9) . yes
C1 C6 1.437(10) . yes
C2 C3 1.367(11) . yes
C2 H2 0.93 . yes
C3 C4 1.381(13) . yes
C3 H3 0.93 . yes
C4 C5 1.359(10) . yes
C4 H4 0.93 . yes
C5 H5 0.93 . yes
C6 C7 1.373(9) . yes
C7 C8 1.450(11) . yes
C8 C9 1.364(12) . yes
C8 H8 0.93 . yes
C9 H9 0.93 . yes
C1' O1' 1.142(10) . yes
C2' O2' 1.157(9) . yes
C3' O3' 1.140(11) . yes
C4' O4' 1.135(10) . yes
